data_4125441
loop_
_publ_author_name
'Braunschweig, Holger'
'Krummenacher, Ivo'
'L\'egar\'e, Marc-Andr\'e'
'Matler, Alexander'
'Radacki, Krzysztof'
'Ye, Qing'

_publ_section_title
;
 Main-Group Metallomimetics: Transition Metal-like Photolytic CO
 Substitution at Boron.
;
_journal_issue 5
_journal_name_full 'Journal of the American Chemical Society'
_journal_page_first 1802
_journal_page_last 1805
_journal_paper_doi 10.1021/jacs.6b13047
_journal_volume 139
_journal_year 2017
_chemical_formula_moiety 'C31 H44 B N2'
_chemical_formula_sum 'C31 H44 B N2'
_chemical_formula_weight 455.49
_space_group_crystal_system monoclinic
_space_group_IT_number 14
_space_group_name_Hall '-P 2yn'
_space_group_name_H-M_alt 'P 1 21/n 1'
_symmetry_space_group_name_Hall '-P 2yn'
_symmetry_space_group_name_H-M 'P 1 21/n 1'
_atom_sites_solution_hydrogens geom
_atom_sites_solution_primary iterative
_atom_sites_solution_secondary difmap
_audit_creation_method SHELXL-2014/7
_cell_angle_alpha 90
_cell_angle_beta 107.91(2)
_cell_angle_gamma 90
_cell_formula_units_Z 4
_cell_length_a 12.860(4)
_cell_length_b 12.175(4)
_cell_length_c 18.825(7)
_cell_measurement_reflns_used 9955
_cell_measurement_temperature 101(2)
_cell_measurement_theta_max 27.47
_cell_measurement_theta_min 2.27
_cell_volume 2804.6(17)
_computing_cell_refinement 'Saint+ ver. V8.34A (Bruker AXS)'
_computing_data_collection 'APEX2 ver. 2014.9 (Bruker AXS)'
_computing_data_reduction 'Saint+ ver. V8.34A (Bruker AXS)'
_computing_molecular_graphics 'ShelXLe (Huebschle et all, 2011)'
_computing_publication_material 'SHELXL-2014/7 (Sheldrick, 2014)'
_computing_structure_refinement 'SHELXL-2014/7 (Sheldrick, 2014)'
_computing_structure_solution 'SHELXT (Sheldrick, 2014)'
_diffrn_ambient_temperature 101(2)
_diffrn_detector 'CMOS area detector (Photon 100)'
_diffrn_detector_area_resol_mean 10.24
_diffrn_measured_fraction_theta_full 0.999
_diffrn_measured_fraction_theta_max 0.999
_diffrn_measurement_device_type 'Bruker D8 Quest'
_diffrn_measurement_method '\f and \w scans'
_diffrn_radiation_monochromator 'multi-layer mirror'
_diffrn_radiation_type MoK\a
_diffrn_radiation_wavelength 0.71073
_diffrn_reflns_av_R_equivalents 0.0740
_diffrn_reflns_av_unetI/netI 0.0474
_diffrn_reflns_Laue_measured_fraction_full 0.999
_diffrn_reflns_Laue_measured_fraction_max 0.999
_diffrn_reflns_limit_h_max 16
_diffrn_reflns_limit_h_min -16
_diffrn_reflns_limit_k_max 15
_diffrn_reflns_limit_k_min -15
_diffrn_reflns_limit_l_max 24
_diffrn_reflns_limit_l_min -24
_diffrn_reflns_number 48447
_diffrn_reflns_point_group_measured_fraction_full 0.999
_diffrn_reflns_point_group_measured_fraction_max 0.999
_diffrn_reflns_theta_full 26.000
_diffrn_reflns_theta_max 27.103
_diffrn_reflns_theta_min 2.023
_diffrn_source 'microfocus sealed tube (Incoatec ImS)'
_exptl_absorpt_coefficient_mu 0.061
_exptl_absorpt_correction_T_max 0.7456
_exptl_absorpt_correction_T_min 0.6077
_exptl_absorpt_correction_type multi-scan
_exptl_absorpt_process_details 'SadAbs 2014/5 (Bruker AXS)'
_exptl_crystal_colour orange
_exptl_crystal_density_diffrn 1.079
_exptl_crystal_description block
_exptl_crystal_F_000 996
_exptl_crystal_size_max 0.192
_exptl_crystal_size_mid 0.192
_exptl_crystal_size_min 0.088
_refine_diff_density_max 0.289
_refine_diff_density_min -0.237
_refine_diff_density_rms 0.054
_refine_ls_extinction_coef 0.0095(12)
_refine_ls_extinction_expression Fc^*^=kFc[1+0.001xFc^2^\l^3^/sin(2\q)]^-1/4^
_refine_ls_extinction_method 'SHELXL-2014/7 (Sheldrick 2014'
_refine_ls_goodness_of_fit_ref 1.027
_refine_ls_hydrogen_treatment constr
_refine_ls_matrix_type full
_refine_ls_number_parameters 320
_refine_ls_number_reflns 6195
_refine_ls_number_restraints 0
_refine_ls_restrained_S_all 1.027
_refine_ls_R_factor_all 0.0971
_refine_ls_R_factor_gt 0.0551
_refine_ls_shift/su_max 0.000
_refine_ls_shift/su_mean 0.000
_refine_ls_structure_factor_coef Fsqd
_refine_ls_weighting_details 'w=1/[\s^2^(Fo^2^)+(0.0673P)^2^+1.6533P] where P=(Fo^2^+2Fc^2^)/3'
_refine_ls_weighting_scheme calc
_refine_ls_wR_factor_gt 0.1277
_refine_ls_wR_factor_ref 0.1553
_reflns_Friedel_coverage 0.000
_reflns_number_gt 4181
_reflns_number_total 6195
_reflns_threshold_expression 'I > 2\s(I)'
_cod_data_source_file ja6b13047_si_002.cif
_cod_data_source_block 2-CN
_cod_depositor_comments 'Adding full bibliography for 4125441--4125445.cif.'
_cod_original_cell_volume 2804.4(17)
_cod_database_code 4125441
_shelx_shelxl_version_number 2014/7
_shelx_space_group_comment
;
The symmetry employed for this shelxl refinement is uniquely defined
by the following loop, which should always be used as a source of
symmetry information in preference to the above space-group names.
They are only intended as comments.
;
_shelx_estimated_absorpt_t_min 0.988
_shelx_estimated_absorpt_t_max 0.995

loop_
_space_group_symop_operation_xyz
'x, y, z'
'-x+1/2, y+1/2, -z+1/2'
'-x, -y, -z'
'x-1/2, -y-1/2, z-1/2'

loop_
_atom_site_label
_atom_site_type_symbol
_atom_site_fract_x
_atom_site_fract_y
_atom_site_fract_z
_atom_site_U_iso_or_equiv
_atom_site_adp_type
_atom_site_occupancy
_atom_site_site_symmetry_order
_atom_site_calc_flag
_atom_site_refinement_flags_posn
_atom_site_refinement_flags_adp
B1 B 0.64569(16) 0.66818(17) 0.36898(12) 0.0213(4) Uani 1 1 d . .
C1 C 0.68821(15) 0.71049(15) 0.30529(11) 0.0232(4) Uani 1 1 d . .
N1 N 0.71179(15) 0.73287(14) 0.25246(10) 0.0337(4) Uani 1 1 d . .
C1_1 C 0.54630(14) 0.58461(15) 0.33851(10) 0.0199(4) Uani 1 1 d . .
C2_1 C 0.43641(15) 0.62069(15) 0.31566(10) 0.0231(4) Uani 1 1 d . .
C3_1 C 0.35145(14) 0.54470(17) 0.28794(10) 0.0253(4) Uani 1 1 d . .
C4_1 C 0.37700(15) 0.43565(16) 0.28065(10) 0.0251(4) Uani 1 1 d . .
H4_1 H 0.3193 0.3847 0.2611 0.030 Uiso 1 1 calc R U
C5_1 C 0.48404(15) 0.39821(15) 0.30098(10) 0.0227(4) Uani 1 1 d . .
C6_1 C 0.56903(14) 0.47329(15) 0.33015(10) 0.0207(4) Uani 1 1 d . .
C7_1 C 0.40917(16) 0.74082(16) 0.31956(12) 0.0315(5) Uani 1 1 d . .
H7A_1 H 0.3571 0.7491 0.3478 0.047 Uiso 1 1 calc R U
H7B_1 H 0.3767 0.7695 0.2689 0.047 Uiso 1 1 calc R U
H7C_1 H 0.4760 0.7818 0.3445 0.047 Uiso 1 1 calc R U
C8_1 C 0.23311(15) 0.57965(19) 0.26755(12) 0.0353(5) Uani 1 1 d . .
H8A_1 H 0.1859 0.5171 0.2461 0.053 Uiso 1 1 calc R U
H8B_1 H 0.2197 0.6393 0.2309 0.053 Uiso 1 1 calc R U
H8C_1 H 0.2170 0.6052 0.3124 0.053 Uiso 1 1 calc R U
C9_1 C 0.50822(17) 0.27861(16) 0.29224(12) 0.0304(5) Uani 1 1 d . .
H9A_1 H 0.5652 0.2725 0.2679 0.046 Uiso 1 1 calc R U
H9B_1 H 0.4417 0.2418 0.2617 0.046 Uiso 1 1 calc R U
H9C_1 H 0.5334 0.2438 0.3415 0.046 Uiso 1 1 calc R U
C10_1 C 0.68516(15) 0.43244(16) 0.35139(12) 0.0279(4) Uani 1 1 d . .
H10A_1 H 0.6942 0.3709 0.3863 0.042 Uiso 1 1 calc R U
H10B_1 H 0.7350 0.4920 0.3752 0.042 Uiso 1 1 calc R U
H10C_1 H 0.7018 0.4079 0.3065 0.042 Uiso 1 1 calc R U
C1_2 C 0.69779(14) 0.69798(14) 0.45060(10) 0.0199(4) Uani 1 1 d . .
N2_2 N 0.78315(12) 0.76707(12) 0.47874(8) 0.0204(3) Uani 1 1 d . .
C3_2 C 0.81651(15) 0.78315(16) 0.56228(10) 0.0256(4) Uani 1 1 d . .
C4_2 C 0.75343(16) 0.69092(17) 0.58507(11) 0.0304(5) Uani 1 1 d . .
H4A_2 H 0.7228 0.7169 0.6243 0.036 Uiso 1 1 calc R U
H4B_2 H 0.8026 0.6281 0.6051 0.036 Uiso 1 1 calc R U
C5_2 C 0.66058(15) 0.65531(15) 0.51524(10) 0.0237(4) Uani 1 1 d . .
C6_2 C 0.93965(16) 0.77015(17) 0.59860(11) 0.0311(5) Uani 1 1 d . .
H6A_2 H 0.9783 0.8230 0.5765 0.047 Uiso 1 1 calc R U
H6B_2 H 0.9615 0.6954 0.5902 0.047 Uiso 1 1 calc R U
H6C_2 H 0.9581 0.7838 0.6524 0.047 Uiso 1 1 calc R U
C7_2 C 0.78423(17) 0.89739(17) 0.58103(11) 0.0308(5) Uani 1 1 d . .
H7A_2 H 0.8207 0.9529 0.5594 0.046 Uiso 1 1 calc R U
H7B_2 H 0.8064 0.9066 0.6354 0.046 Uiso 1 1 calc R U
H7C_2 H 0.7048 0.9062 0.5604 0.046 Uiso 1 1 calc R U
C8_2 C 0.55078(16) 0.70799(17) 0.51232(12) 0.0302(4) Uani 1 1 d . .
H8A_2 H 0.4938 0.6822 0.4678 0.045 Uiso 1 1 calc R U
H8B_2 H 0.5569 0.7881 0.5103 0.045 Uiso 1 1 calc R U
H8C_2 H 0.5316 0.6873 0.5570 0.045 Uiso 1 1 calc R U
C9_2 C 0.64887(16) 0.52991(16) 0.51598(11) 0.0280(4) Uani 1 1 d . .
H9A_2 H 0.5881 0.5068 0.4728 0.042 Uiso 1 1 calc R U
H9B_2 H 0.6344 0.5073 0.5620 0.042 Uiso 1 1 calc R U
H9C_2 H 0.7166 0.4955 0.5136 0.042 Uiso 1 1 calc R U
C1_3 C 0.83786(14) 0.82734(14) 0.43414(10) 0.0206(4) Uani 1 1 d . .
C2_3 C 0.93237(14) 0.78132(15) 0.42319(10) 0.0227(4) Uani 1 1 d . .
C3_3 C 0.98886(15) 0.84482(16) 0.38571(11) 0.0262(4) Uani 1 1 d . .
H3_3 H 1.0539 0.8166 0.3787 0.031 Uiso 1 1 calc R U
C4_3 C 0.95263(16) 0.94795(16) 0.35841(11) 0.0284(4) Uani 1 1 d . .
H4_3 H 0.9936 0.9905 0.3341 0.034 Uiso 1 1 calc R U
C5_3 C 0.85706(16) 0.98900(15) 0.36644(11) 0.0263(4) Uani 1 1 d . .
H5_3 H 0.8313 1.0587 0.3458 0.032 Uiso 1 1 calc R U
C6_3 C 0.79742(15) 0.93009(15) 0.40430(10) 0.0232(4) Uani 1 1 d . .
C1_4 C 0.97065(15) 0.66440(16) 0.44478(11) 0.0269(4) Uani 1 1 d . .
H1_4 H 0.9244 0.6324 0.4736 0.032 Uiso 1 1 calc R U
C2_4 C 1.09052(16) 0.65878(19) 0.49375(13) 0.0364(5) Uani 1 1 d . .
H2A_4 H 1.1087 0.5831 0.5109 0.055 Uiso 1 1 calc R U
H2B_4 H 1.1015 0.7072 0.5370 0.055 Uiso 1 1 calc R U
H2C_4 H 1.1379 0.6824 0.4646 0.055 Uiso 1 1 calc R U
C3_4 C 0.95665(16) 0.59347(16) 0.37507(12) 0.0317(5) Uani 1 1 d . .
H3A_4 H 0.9755 0.5171 0.3901 0.048 Uiso 1 1 calc R U
H3B_4 H 1.0049 0.6208 0.3476 0.048 Uiso 1 1 calc R U
H3C_4 H 0.8806 0.5972 0.3430 0.048 Uiso 1 1 calc R U
C1_5 C 0.68851(16) 0.97850(15) 0.40602(11) 0.0282(4) Uani 1 1 d . .
H1_5 H 0.6566 0.9287 0.4361 0.034 Uiso 1 1 calc R U
C2_5 C 0.60823(17) 0.98628(17) 0.32698(12) 0.0352(5) Uani 1 1 d . .
H2A_5 H 0.5373 1.0122 0.3294 0.053 Uiso 1 1 calc R U
H2B_5 H 0.5995 0.9137 0.3034 0.053 Uiso 1 1 calc R U
H2C_5 H 0.6365 1.0380 0.2975 0.053 Uiso 1 1 calc R U
C3_5 C 0.70327(19) 1.09293(17) 0.44208(13) 0.0388(5) Uani 1 1 d . .
H3A_5 H 0.6344 1.1166 0.4493 0.058 Uiso 1 1 calc R U
H3B_5 H 0.7245 1.1453 0.4095 0.058 Uiso 1 1 calc R U
H3C_5 H 0.7604 1.0900 0.4905 0.058 Uiso 1 1 calc R U

loop_
_atom_site_aniso_label
_atom_site_aniso_U_11
_atom_site_aniso_U_22
_atom_site_aniso_U_33
_atom_site_aniso_U_23
_atom_site_aniso_U_13
_atom_site_aniso_U_12
B1 0.0204(10) 0.0155(10) 0.0263(11) 0.0006(8) 0.0045(8) 0.0000(8)
C1 0.0237(9) 0.0170(9) 0.0258(10) -0.0024(7) 0.0031(8) -0.0041(7)
N1 0.0402(10) 0.0299(10) 0.0307(10) -0.0022(7) 0.0102(8) -0.0106(8)
C1_1 0.0197(9) 0.0190(9) 0.0196(9) 0.0006(7) 0.0040(7) -0.0015(7)
C2_1 0.0229(9) 0.0237(10) 0.0220(9) 0.0025(7) 0.0058(7) 0.0016(7)
C3_1 0.0180(9) 0.0345(11) 0.0217(9) 0.0052(8) 0.0038(7) -0.0003(8)
C4_1 0.0225(9) 0.0276(10) 0.0228(10) -0.0005(8) 0.0037(7) -0.0098(8)
C5_1 0.0259(9) 0.0202(9) 0.0211(9) -0.0012(7) 0.0060(7) -0.0041(7)
C6_1 0.0191(9) 0.0206(10) 0.0204(9) -0.0002(7) 0.0029(7) -0.0011(7)
C7_1 0.0292(10) 0.0267(11) 0.0371(12) 0.0032(9) 0.0081(9) 0.0076(8)
C8_1 0.0197(10) 0.0470(14) 0.0373(12) 0.0056(10) 0.0060(9) 0.0030(9)
C9_1 0.0383(11) 0.0195(10) 0.0341(11) -0.0030(8) 0.0123(9) -0.0059(8)
C10_1 0.0218(9) 0.0219(10) 0.0367(11) -0.0027(8) 0.0043(8) 0.0021(7)
C1_2 0.0186(8) 0.0139(9) 0.0258(10) 0.0008(7) 0.0046(7) -0.0006(7)
N2_2 0.0217(7) 0.0167(8) 0.0216(8) 0.0007(6) 0.0046(6) -0.0021(6)
C3_2 0.0275(10) 0.0241(10) 0.0227(9) -0.0018(8) 0.0038(8) -0.0069(8)
C4_2 0.0345(11) 0.0298(11) 0.0243(10) 0.0020(8) 0.0051(8) -0.0105(9)
C5_2 0.0258(9) 0.0213(10) 0.0236(10) -0.0007(7) 0.0067(8) -0.0057(7)
C6_2 0.0312(10) 0.0297(11) 0.0263(10) -0.0006(8) -0.0002(8) -0.0042(8)
C7_2 0.0354(11) 0.0299(11) 0.0255(10) -0.0065(8) 0.0071(9) -0.0053(9)
C8_2 0.0309(10) 0.0286(11) 0.0336(11) 0.0000(8) 0.0138(9) -0.0010(8)
C9_2 0.0326(10) 0.0235(10) 0.0275(10) 0.0025(8) 0.0088(8) -0.0036(8)
C1_3 0.0206(9) 0.0175(9) 0.0217(9) -0.0005(7) 0.0034(7) -0.0053(7)
C2_3 0.0218(9) 0.0191(9) 0.0249(10) -0.0004(7) 0.0036(7) -0.0038(7)
C3_3 0.0222(9) 0.0257(10) 0.0305(11) -0.0030(8) 0.0079(8) -0.0047(8)
C4_3 0.0322(10) 0.0240(10) 0.0286(10) -0.0019(8) 0.0085(8) -0.0108(8)
C5_3 0.0327(10) 0.0169(9) 0.0265(10) 0.0013(7) 0.0048(8) -0.0053(8)
C6_3 0.0242(9) 0.0182(9) 0.0232(10) -0.0027(7) 0.0014(7) -0.0038(7)
C1_4 0.0235(9) 0.0218(10) 0.0343(11) 0.0029(8) 0.0075(8) 0.0005(7)
C2_4 0.0253(10) 0.0332(12) 0.0465(13) 0.0064(10) 0.0049(9) 0.0044(9)
C3_4 0.0299(10) 0.0232(10) 0.0431(13) 0.0001(9) 0.0129(9) 0.0029(8)
C1_5 0.0292(10) 0.0181(10) 0.0348(11) 0.0013(8) 0.0062(9) 0.0016(8)
C2_5 0.0313(11) 0.0231(11) 0.0439(13) 0.0030(9) 0.0009(9) 0.0032(8)
C3_5 0.0443(13) 0.0240(11) 0.0454(14) -0.0014(9) 0.0098(11) 0.0060(9)

loop_
_atom_type_symbol
_atom_type_description
_atom_type_scat_dispersion_real
_atom_type_scat_dispersion_imag
_atom_type_scat_source
C C 0.0033 0.0016 'International Tables Vol C Tables 4.2.6.8 and 6.1.1.4'
H H 0.0000 0.0000 'International Tables Vol C Tables 4.2.6.8 and 6.1.1.4'
B B 0.0013 0.0007 'International Tables Vol C Tables 4.2.6.8 and 6.1.1.4'
N N 0.0061 0.0033 'International Tables Vol C Tables 4.2.6.8 and 6.1.1.4'

loop_
_exptl_crystal_face_index_h
_exptl_crystal_face_index_k
_exptl_crystal_face_index_l
_exptl_crystal_face_perp_dist
0.00 1.00 0.00 0.0760
1.00 0.00 1.00 0.0850
0.00 1.00 1.00 0.0460
0.00 -1.00 -1.00 0.0720
0.00 0.00 1.00 0.0120
0.00 0.00 -1.00 0.0440
0.00 -1.00 1.00 0.0640
0.00 1.00 -1.00 0.0870
-1.00 1.00 1.00 0.0770
1.00 -1.00 -1.00 0.0960
-1.00 -1.00 1.00 0.0610
-1.00 1.00 0.00 0.0790
1.00 -1.00 0.00 0.0880
1.00 1.00 0.00 0.0810

loop_
_geom_angle_atom_site_label_1
_geom_angle_atom_site_label_2
_geom_angle_atom_site_label_3
_geom_angle
C1_2 B1 C1 123.49(16)
C1_2 B1 C1_1 124.82(16)
C1 B1 C1_1 111.58(16)
N1 C1 B1 171.85(19)
C6_1 C1_1 C2_1 119.22(16)
C6_1 C1_1 B1 118.94(15)
C2_1 C1_1 B1 121.74(16)
C3_1 C2_1 C1_1 119.92(17)
C3_1 C2_1 C7_1 119.37(17)
C1_1 C2_1 C7_1 120.71(17)
C4_1 C3_1 C2_1 119.18(17)
C4_1 C3_1 C8_1 119.72(18)
C2_1 C3_1 C8_1 121.09(18)
C3_1 C4_1 C5_1 122.22(17)
C3_1 C4_1 H4_1 118.9
C5_1 C4_1 H4_1 118.9
C4_1 C5_1 C6_1 118.82(17)
C4_1 C5_1 C9_1 120.48(17)
C6_1 C5_1 C9_1 120.70(17)
C5_1 C6_1 C1_1 120.60(16)
C5_1 C6_1 C10_1 118.60(16)
C1_1 C6_1 C10_1 120.79(16)
C2_1 C7_1 H7A_1 109.5
C2_1 C7_1 H7B_1 109.5
H7A_1 C7_1 H7B_1 109.5
C2_1 C7_1 H7C_1 109.5
H7A_1 C7_1 H7C_1 109.5
H7B_1 C7_1 H7C_1 109.5
C3_1 C8_1 H8A_1 109.5
C3_1 C8_1 H8B_1 109.5
H8A_1 C8_1 H8B_1 109.5
C3_1 C8_1 H8C_1 109.5
H8A_1 C8_1 H8C_1 109.5
H8B_1 C8_1 H8C_1 109.5
C5_1 C9_1 H9A_1 109.5
C5_1 C9_1 H9B_1 109.5
H9A_1 C9_1 H9B_1 109.5
C5_1 C9_1 H9C_1 109.5
H9A_1 C9_1 H9C_1 109.5
H9B_1 C9_1 H9C_1 109.5
C6_1 C10_1 H10A_1 109.5
C6_1 C10_1 H10B_1 109.5
H10A_1 C10_1 H10B_1 109.5
C6_1 C10_1 H10C_1 109.5
H10A_1 C10_1 H10C_1 109.5
H10B_1 C10_1 H10C_1 109.5
N2_2 C1_2 B1 126.58(16)
N2_2 C1_2 C5_2 108.30(15)
B1 C1_2 C5_2 125.11(15)
C1_2 N2_2 C1_3 124.54(15)
C1_2 N2_2 C3_2 115.10(14)
C1_3 N2_2 C3_2 120.29(14)
N2_2 C3_2 C4_2 101.10(14)
N2_2 C3_2 C7_2 110.44(15)
C4_2 C3_2 C7_2 113.66(17)
N2_2 C3_2 C6_2 112.08(16)
C4_2 C3_2 C6_2 111.49(16)
C7_2 C3_2 C6_2 108.04(16)
C3_2 C4_2 C5_2 107.90(15)
C3_2 C4_2 H4A_2 110.1
C5_2 C4_2 H4A_2 110.1
C3_2 C4_2 H4B_2 110.1
C5_2 C4_2 H4B_2 110.1
H4A_2 C4_2 H4B_2 108.4
C1_2 C5_2 C9_2 113.63(15)
C1_2 C5_2 C8_2 109.81(15)
C9_2 C5_2 C8_2 108.90(16)
C1_2 C5_2 C4_2 103.48(15)
C9_2 C5_2 C4_2 108.94(16)
C8_2 C5_2 C4_2 112.05(16)
C3_2 C6_2 H6A_2 109.5
C3_2 C6_2 H6B_2 109.5
H6A_2 C6_2 H6B_2 109.5
C3_2 C6_2 H6C_2 109.5
H6A_2 C6_2 H6C_2 109.5
H6B_2 C6_2 H6C_2 109.5
C3_2 C7_2 H7A_2 109.5
C3_2 C7_2 H7B_2 109.5
H7A_2 C7_2 H7B_2 109.5
C3_2 C7_2 H7C_2 109.5
H7A_2 C7_2 H7C_2 109.5
H7B_2 C7_2 H7C_2 109.5
C5_2 C8_2 H8A_2 109.5
C5_2 C8_2 H8B_2 109.5
H8A_2 C8_2 H8B_2 109.5
C5_2 C8_2 H8C_2 109.5
H8A_2 C8_2 H8C_2 109.5
H8B_2 C8_2 H8C_2 109.5
C5_2 C9_2 H9A_2 109.5
C5_2 C9_2 H9B_2 109.5
H9A_2 C9_2 H9B_2 109.5
C5_2 C9_2 H9C_2 109.5
H9A_2 C9_2 H9C_2 109.5
H9B_2 C9_2 H9C_2 109.5
C6_3 C1_3 C2_3 121.69(17)
C6_3 C1_3 N2_2 119.78(16)
C2_3 C1_3 N2_2 118.51(16)
C3_3 C2_3 C1_3 117.46(17)
C3_3 C2_3 C1_4 118.61(17)
C1_3 C2_3 C1_4 123.77(16)
C4_3 C3_3 C2_3 121.60(18)
C4_3 C3_3 H3_3 119.2
C2_3 C3_3 H3_3 119.2
C5_3 C4_3 C3_3 119.93(18)
C5_3 C4_3 H4_3 120.0
C3_3 C4_3 H4_3 120.0
C4_3 C5_3 C6_3 121.25(18)
C4_3 C5_3 H5_3 119.4
C6_3 C5_3 H5_3 119.4
C5_3 C6_3 C1_3 117.92(17)
C5_3 C6_3 C1_5 117.63(17)
C1_3 C6_3 C1_5 124.32(17)
C2_3 C1_4 C3_4 110.80(16)
C2_3 C1_4 C2_4 112.65(16)
C3_4 C1_4 C2_4 108.69(17)
C2_3 C1_4 H1_4 108.2
C3_4 C1_4 H1_4 108.2
C2_4 C1_4 H1_4 108.2
C1_4 C2_4 H2A_4 109.5
C1_4 C2_4 H2B_4 109.5
H2A_4 C2_4 H2B_4 109.5
C1_4 C2_4 H2C_4 109.5
H2A_4 C2_4 H2C_4 109.5
H2B_4 C2_4 H2C_4 109.5
C1_4 C3_4 H3A_4 109.5
C1_4 C3_4 H3B_4 109.5
H3A_4 C3_4 H3B_4 109.5
C1_4 C3_4 H3C_4 109.5
H3A_4 C3_4 H3C_4 109.5
H3B_4 C3_4 H3C_4 109.5
C6_3 C1_5 C2_5 110.57(17)
C6_3 C1_5 C3_5 111.69(16)
C2_5 C1_5 C3_5 109.16(16)
C6_3 C1_5 H1_5 108.4
C2_5 C1_5 H1_5 108.4
C3_5 C1_5 H1_5 108.4
C1_5 C2_5 H2A_5 109.5
C1_5 C2_5 H2B_5 109.5
H2A_5 C2_5 H2B_5 109.5
C1_5 C2_5 H2C_5 109.5
H2A_5 C2_5 H2C_5 109.5
H2B_5 C2_5 H2C_5 109.5
C1_5 C3_5 H3A_5 109.5
C1_5 C3_5 H3B_5 109.5
H3A_5 C3_5 H3B_5 109.5
C1_5 C3_5 H3C_5 109.5
H3A_5 C3_5 H3C_5 109.5
H3B_5 C3_5 H3C_5 109.5

loop_
_geom_bond_atom_site_label_1
_geom_bond_atom_site_label_2
_geom_bond_distance
B1 C1_2 1.519(3)
B1 C1 1.551(3)
B1 C1_1 1.596(3)
C1 N1 1.158(3)
C1_1 C6_1 1.405(3)
C1_1 C2_1 1.415(2)
C2_1 C3_1 1.404(3)
C2_1 C7_1 1.511(3)
C3_1 C4_1 1.385(3)
C3_1 C8_1 1.512(3)
C4_1 C5_1 1.387(3)
C4_1 H4_1 0.9500
C5_1 C6_1 1.401(2)
C5_1 C9_1 1.509(3)
C6_1 C10_1 1.507(2)
C7_1 H7A_1 0.9800
C7_1 H7B_1 0.9800
C7_1 H7C_1 0.9800
C8_1 H8A_1 0.9800
C8_1 H8B_1 0.9800
C8_1 H8C_1 0.9800
C9_1 H9A_1 0.9800
C9_1 H9B_1 0.9800
C9_1 H9C_1 0.9800
C10_1 H10A_1 0.9800
C10_1 H10B_1 0.9800
C10_1 H10C_1 0.9800
C1_2 N2_2 1.355(2)
C1_2 C5_2 1.529(3)
N2_2 C1_3 1.450(2)
N2_2 C3_2 1.510(2)
C3_2 C4_2 1.522(3)
C3_2 C7_2 1.524(3)
C3_2 C6_2 1.528(3)
C4_2 C5_2 1.541(3)
C4_2 H4A_2 0.9900
C4_2 H4B_2 0.9900
C5_2 C9_2 1.535(3)
C5_2 C8_2 1.536(3)
C6_2 H6A_2 0.9800
C6_2 H6B_2 0.9800
C6_2 H6C_2 0.9800
C7_2 H7A_2 0.9800
C7_2 H7B_2 0.9800
C7_2 H7C_2 0.9800
C8_2 H8A_2 0.9800
C8_2 H8B_2 0.9800
C8_2 H8C_2 0.9800
C9_2 H9A_2 0.9800
C9_2 H9B_2 0.9800
C9_2 H9C_2 0.9800
C1_3 C6_3 1.404(3)
C1_3 C2_3 1.410(3)
C2_3 C3_3 1.392(3)
C2_3 C1_4 1.520(3)
C3_3 C4_3 1.382(3)
C3_3 H3_3 0.9500
C4_3 C5_3 1.377(3)
C4_3 H4_3 0.9500
C5_3 C6_3 1.395(3)
C5_3 H5_3 0.9500
C6_3 C1_5 1.529(3)
C1_4 C3_4 1.535(3)
C1_4 C2_4 1.535(3)
C1_4 H1_4 1.0000
C2_4 H2A_4 0.9800
C2_4 H2B_4 0.9800
C2_4 H2C_4 0.9800
C3_4 H3A_4 0.9800
C3_4 H3B_4 0.9800
C3_4 H3C_4 0.9800
C1_5 C2_5 1.531(3)
C1_5 C3_5 1.536(3)
C1_5 H1_5 1.0000
C2_5 H2A_5 0.9800
C2_5 H2B_5 0.9800
C2_5 H2C_5 0.9800
C3_5 H3A_5 0.9800
C3_5 H3B_5 0.9800
C3_5 H3C_5 0.9800
